data_7714890
loop_
_publ_author_name
'Erlemeier, Lukas'
'M&#xfc;ller, Marius J'
'Stuhrmann, Gina'
'Dunaj, Tobias'
'Werncke, Gunnar'
'Chatterjee, Sangam'
'von H&#xe4;nisch, Carsten'

_publ_section_title
;
 Easy access to strongly fluorescent higher homologues of BODIPY.
;
_journal_issue 3
_journal_name_full 'Dalton transactions (Cambridge, England : 2003)'
_journal_page_first 887
_journal_page_last 893
_journal_paper_doi 10.1039/d3dt03323f
_journal_volume 53
_journal_year 2024
_chemical_formula_moiety 'C38 H43 Ga N2'
_chemical_formula_sum 'C38 H43 Ga N2'
_chemical_formula_weight 597.46
_space_group_crystal_system monoclinic
_space_group_IT_number 11
_space_group_name_Hall '-P 2yb'
_space_group_name_H-M_alt 'P 1 21/m 1'
_atom_sites_solution_hydrogens geom
_audit_creation_date 2023-11-17
_audit_creation_method
;
Olex2 1.2
(compiled 2018.05.29 svn.r3508 for OlexSys, GUI svn.r5506)
;
_audit_update_record
;
2023-11-24 deposited with the CCDC.	2023-12-20 downloaded from the CCDC.
;
_cell_angle_alpha 90
_cell_angle_beta 103.255(2)
_cell_angle_gamma 90
_cell_formula_units_Z 2
_cell_length_a 8.0255(3)
_cell_length_b 14.4109(5)
_cell_length_c 14.5282(6)
_cell_measurement_reflns_used 9856
_cell_measurement_temperature 100
_cell_measurement_theta_max 35.531
_cell_measurement_theta_min 2.607
_cell_volume 1635.49(11)
_computing_cell_refinement 'SAINT V8.40B (?, 2016)'
_computing_data_collection 'APEX4 v2021.4-0 (Bruker AXS, 2021)'
_computing_data_reduction 'SAINT V8.40B (?, 2016)'
_computing_molecular_graphics 'Olex2 (Dolomanov et al., 2009)'
_computing_publication_material 'Olex2 (Dolomanov et al., 2009)'
_computing_structure_refinement 'ShelXL (Sheldrick, 2015)'
_computing_structure_solution 'SHELXT 2018/2 (Sheldrick, 2018)'
_diffrn_ambient_temperature 100.0
_diffrn_detector 'CCD area detector'
_diffrn_detector_area_resol_mean 7.9
_diffrn_detector_type 'Bruker D8 Quest'
_diffrn_measured_fraction_theta_full 0.998
_diffrn_measured_fraction_theta_max 0.989
_diffrn_measurement_device 'three-circle diffractometer'
_diffrn_measurement_device_type 'Bruker D8 Quest'
_diffrn_measurement_method '\w scans'
_diffrn_radiation_monochromator graphite
_diffrn_radiation_probe x-ray
_diffrn_radiation_type MoK\a
_diffrn_radiation_wavelength 0.71073
_diffrn_reflns_av_R_equivalents 0.0458
_diffrn_reflns_av_unetI/netI 0.0280
_diffrn_reflns_Laue_measured_fraction_full 0.998
_diffrn_reflns_Laue_measured_fraction_max 0.989
_diffrn_reflns_limit_h_max 13
_diffrn_reflns_limit_h_min -12
_diffrn_reflns_limit_k_max 23
_diffrn_reflns_limit_k_min -23
_diffrn_reflns_limit_l_max 23
_diffrn_reflns_limit_l_min -23
_diffrn_reflns_number 88361
_diffrn_reflns_point_group_measured_fraction_full 0.998
_diffrn_reflns_point_group_measured_fraction_max 0.989
_diffrn_reflns_theta_full 25.242
_diffrn_reflns_theta_max 35.681
_diffrn_reflns_theta_min 2.607
_diffrn_source 'sealed X-ray tube'
_diffrn_source_target Mo
_exptl_absorpt_coefficient_mu 0.869
_exptl_absorpt_correction_T_max 0.9743
_exptl_absorpt_correction_T_min 0.8642
_exptl_absorpt_correction_type multi-scan
_exptl_absorpt_process_details
'SADABS-2016/2 (Bruker,2016/2) was used for absorption correction. wR2(int) was 0.1197 before and 0.0538 after correction. The Ratio of minimum to maximum transmission is 0.8870. The \l/2 correction factor is Not present.'
_exptl_crystal_colour orange
_exptl_crystal_colour_primary orange
_exptl_crystal_density_diffrn 1.213
_exptl_crystal_description needle
_exptl_crystal_F_000 632
_exptl_crystal_size_max 0.282
_exptl_crystal_size_mid 0.131
_exptl_crystal_size_min 0.104
_refine_diff_density_max 0.458
_refine_diff_density_min -0.496
_refine_diff_density_rms 0.062
_refine_ls_extinction_method none
_refine_ls_goodness_of_fit_ref 1.048
_refine_ls_hydrogen_treatment constr
_refine_ls_matrix_type full
_refine_ls_number_parameters 213
_refine_ls_number_reflns 7725
_refine_ls_number_restraints 0
_refine_ls_restrained_S_all 1.048
_refine_ls_R_factor_all 0.0502
_refine_ls_R_factor_gt 0.0367
_refine_ls_shift/su_max 0.002
_refine_ls_shift/su_mean 0.000
_refine_ls_structure_factor_coef Fsqd
_refine_ls_weighting_details 'w=1/[\s^2^(Fo^2^)+(0.0365P)^2^+0.6662P] where P=(Fo^2^+2Fc^2^)/3'
_refine_ls_weighting_scheme calc
_refine_ls_wR_factor_gt 0.0833
_refine_ls_wR_factor_ref 0.0883
_reflns_Friedel_coverage 0.000
_reflns_number_gt 6422
_reflns_number_total 7725
_reflns_threshold_expression 'I > 2\s(I)'
_cod_data_source_file d3dt03323f2.cif
_cod_data_source_block rrpx170_0m
_cod_depositor_comments 'Adding full bibliography for 7714889--7714895.cif.'
_cod_database_code 7714890
_shelx_shelxl_version_number 2016/6
_shelx_space_group_comment
;
The symmetry employed for this shelxl refinement is uniquely defined
by the following loop, which should always be used as a source of
symmetry information in preference to the above space-group names.
They are only intended as comments.
;
_shelx_estimated_absorpt_t_max 0.915
_shelx_estimated_absorpt_t_min 0.792
_olex2_refinement_description
;
1. Fixed Uiso
 At 1.2 times of:
  All C(H) groups
 At 1.5 times of:
  All C(H,H,H) groups
2. Others
 Fixed Sof: H20A(0.5) H20B(0.5) H20C(0.5) H21A(0.5) H21B(0.5) H21C(0.5)
 H22A(0.5) H22B(0.5) H22C(0.5) H24A(0.5) H24B(0.5) H24C(0.5) H25A(0.5)
 H25B(0.5) H25C(0.5)
3.a Aromatic/amide H refined with riding coordinates:
 C2(H2), C3(H3), C7(H7), C9(H9), C16(H16), C18(H18)
3.b Idealised Me refined as rotating group:
 C11(H11A,H11B,H11C), C12(H12A,H12B,H12C), C13(H13A,H13B,H13C), C20(H20A,H20B,
 H20C), C21(H21A,H21B,H21C), C22(H22A,H22B,H22C), C24(H24A,H24B,H24C), C25(H25A,
 H25B,H25C)
;
_olex2_submission_special_instructions 'No special instructions were received'

loop_
_space_group_symop_operation_xyz
'x, y, z'
'-x, y+1/2, -z'
'-x, -y, -z'
'x, -y-1/2, z'

loop_
_atom_site_label
_atom_site_type_symbol
_atom_site_fract_x
_atom_site_fract_y
_atom_site_fract_z
_atom_site_U_iso_or_equiv
_atom_site_adp_type
_atom_site_occupancy
_atom_site_site_symmetry_order
_atom_site_calc_flag
_atom_site_refinement_flags_posn
_atom_site_refinement_flags_adp
_atom_site_refinement_flags_occupancy
_atom_site_disorder_assembly
_atom_site_disorder_group
Ga1 Ga 0.24335(2) 0.750000 0.74921(2) 0.01615(4) Uani 1 2 d S T P . .
N1 N 0.27473(11) 0.64996(6) 0.65943(6) 0.01646(14) Uani 1 1 d . . . . .
C1 C 0.27225(13) 0.55759(7) 0.67322(7) 0.01798(17) Uani 1 1 d . . . . .
C2 C 0.31587(15) 0.50963(8) 0.59711(7) 0.02265(19) Uani 1 1 d . . . . .
H2 H 0.324148 0.444293 0.590713 0.027 Uiso 1 1 calc R . . . .
C3 C 0.34402(14) 0.57583(7) 0.53409(7) 0.02020(18) Uani 1 1 d . . . . .
H3 H 0.375023 0.564713 0.475752 0.024 Uiso 1 1 calc R . . . .
C4 C 0.31816(12) 0.66369(7) 0.57241(7) 0.01667(16) Uani 1 1 d . . . . .
C5 C 0.22674(12) 0.51465(7) 0.75659(7) 0.01702(16) Uani 1 1 d . . . . .
C6 C 0.35696(12) 0.48597(7) 0.83299(7) 0.01811(17) Uani 1 1 d . . . . .
C7 C 0.31263(13) 0.44233(7) 0.90954(7) 0.01966(17) Uani 1 1 d . . . . .
H7 H 0.400536 0.424023 0.962056 0.024 Uiso 1 1 calc R . . . .
C8 C 0.14230(13) 0.42486(7) 0.91095(7) 0.01966(18) Uani 1 1 d . . . . .
C9 C 0.01556(13) 0.45190(8) 0.83305(8) 0.02117(18) Uani 1 1 d . . . . .
H9 H -0.100835 0.439424 0.832660 0.025 Uiso 1 1 calc R . . . .
C10 C 0.05467(13) 0.49674(7) 0.75565(7) 0.01984(18) Uani 1 1 d . . . . .
C11 C 0.54233(13) 0.49900(9) 0.83062(8) 0.0241(2) Uani 1 1 d . . . . .
H11A H 0.615069 0.483039 0.892466 0.036 Uiso 1 1 calc GR . . . .
H11B H 0.562004 0.563851 0.815787 0.036 Uiso 1 1 calc GR . . . .
H11C H 0.570416 0.458578 0.782079 0.036 Uiso 1 1 calc GR . . . .
C12 C 0.09595(16) 0.37832(8) 0.99448(9) 0.0277(2) Uani 1 1 d . . . . .
H12A H 0.191949 0.339870 1.027407 0.041 Uiso 1 1 calc GR . . . .
H12B H -0.005217 0.339178 0.972529 0.041 Uiso 1 1 calc GR . . . .
H12C H 0.070961 0.425631 1.037874 0.041 Uiso 1 1 calc GR . . . .
C13 C -0.08622(15) 0.52243(10) 0.67192(9) 0.0299(2) Uani 1 1 d . . . . .
H13A H -0.196883 0.504016 0.683906 0.045 Uiso 1 1 calc GR . . . .
H13B H -0.068360 0.490361 0.615480 0.045 Uiso 1 1 calc GR . . . .
H13C H -0.085177 0.589651 0.661850 0.045 Uiso 1 1 calc GR . . . .
C14 C 0.36786(17) 0.750000 0.43442(9) 0.0159(2) Uani 1 2 d S T P . .
C15 C 0.53617(18) 0.750000 0.42207(10) 0.0182(2) Uani 1 2 d S T P . .
C16 C 0.56166(19) 0.750000 0.33003(11) 0.0210(3) Uani 1 2 d S T P . .
H16 H 0.675320 0.750000 0.321162 0.025 Uiso 1 2 calc RS T P . .
C17 C 0.4256(2) 0.750000 0.25111(10) 0.0192(2) Uani 1 2 d S T P . .
C18 C 0.26001(18) 0.750000 0.26538(10) 0.0194(3) Uani 1 2 d S T P . .
H18 H 0.165804 0.750000 0.212095 0.023 Uiso 1 2 calc RS T P . .
C19 C 0.22884(17) 0.750000 0.35594(10) 0.0174(2) Uani 1 2 d S T P . .
C20 C 0.6864(2) 0.750000 0.50653(12) 0.0275(3) Uani 1 2 d S T P . .
H20A H 0.664319 0.793557 0.554150 0.041 Uiso 0.5 1 calc GR . . A -1
H20B H 0.790038 0.768966 0.486591 0.041 Uiso 0.5 1 calc GR . . A -1
H20C H 0.702455 0.687477 0.533656 0.041 Uiso 0.5 1 calc GR . . A -1
C21 C 0.4537(2) 0.750000 0.15192(12) 0.0275(3) Uani 1 2 d S T P . .
H21A H 0.373507 0.793318 0.112697 0.041 Uiso 0.5 1 calc GR . . B -1
H21B H 0.434443 0.687406 0.125236 0.041 Uiso 0.5 1 calc GR . . B -1
H21C H 0.571382 0.769276 0.153414 0.041 Uiso 0.5 1 calc GR . . B -1
C22 C 0.04685(19) 0.750000 0.36704(11) 0.0263(3) Uani 1 2 d S T P . .
H22A H 0.014152 0.813136 0.380759 0.039 Uiso 0.5 1 calc GR . . C -1
H22B H 0.037208 0.708764 0.419204 0.039 Uiso 0.5 1 calc GR . . C -1
H22C H -0.029261 0.728100 0.308371 0.039 Uiso 0.5 1 calc GR . . C -1
C23 C 0.33428(17) 0.750000 0.53199(9) 0.0159(2) Uani 1 2 d S T P . .
C24 C 0.4415(3) 0.750000 0.85804(12) 0.0310(4) Uani 1 2 d S T P . .
H24A H 0.446183 0.690870 0.891851 0.047 Uiso 0.5 1 calc GR . . D -1
H24B H 0.430197 0.801031 0.900767 0.047 Uiso 0.5 1 calc GR . . D -1
H24C H 0.546916 0.758099 0.835666 0.047 Uiso 0.5 1 calc GR . . D -1
C25 C 0.0112(2) 0.750000 0.77227(13) 0.0291(3) Uani 1 2 d S T P . .
H25A H -0.010546 0.809675 0.799662 0.044 Uiso 0.5 1 calc GR . . E -1
H25B H 0.001259 0.699860 0.816258 0.044 Uiso 0.5 1 calc GR . . E -1
H25C H -0.072627 0.740465 0.712384 0.044 Uiso 0.5 1 calc GR . . E -1

loop_
_atom_site_aniso_label
_atom_site_aniso_U_11
_atom_site_aniso_U_22
_atom_site_aniso_U_33
_atom_site_aniso_U_23
_atom_site_aniso_U_13
_atom_site_aniso_U_12
Ga1 0.02095(8) 0.01636(7) 0.01181(7) 0.000 0.00513(5) 0.000
N1 0.0194(4) 0.0170(4) 0.0138(3) 0.0002(3) 0.0054(3) -0.0006(3)
C1 0.0213(4) 0.0172(4) 0.0160(4) -0.0002(3) 0.0055(3) 0.0000(3)
C2 0.0319(5) 0.0175(4) 0.0206(4) -0.0025(4) 0.0102(4) 0.0005(4)
C3 0.0251(5) 0.0203(4) 0.0166(4) -0.0021(3) 0.0077(3) 0.0006(4)
C4 0.0184(4) 0.0188(4) 0.0138(4) -0.0011(3) 0.0056(3) 0.0001(3)
C5 0.0196(4) 0.0160(4) 0.0161(4) -0.0007(3) 0.0053(3) -0.0005(3)
C6 0.0175(4) 0.0184(4) 0.0192(4) 0.0004(3) 0.0058(3) 0.0012(3)
C7 0.0213(4) 0.0195(4) 0.0188(4) 0.0028(3) 0.0060(3) 0.0031(3)
C8 0.0233(4) 0.0155(4) 0.0220(4) 0.0004(3) 0.0092(3) -0.0002(3)
C9 0.0190(4) 0.0214(5) 0.0241(5) -0.0016(4) 0.0071(3) -0.0033(3)
C10 0.0197(4) 0.0200(4) 0.0192(4) -0.0014(3) 0.0032(3) -0.0011(3)
C11 0.0182(4) 0.0296(5) 0.0252(5) 0.0019(4) 0.0068(4) 0.0005(4)
C12 0.0346(6) 0.0241(5) 0.0284(5) 0.0060(4) 0.0156(4) -0.0007(4)
C13 0.0230(5) 0.0384(7) 0.0247(5) 0.0011(5) -0.0022(4) -0.0017(4)
C14 0.0160(5) 0.0184(6) 0.0144(5) 0.000 0.0058(4) 0.000
C15 0.0164(5) 0.0211(6) 0.0183(6) 0.000 0.0064(4) 0.000
C16 0.0186(6) 0.0238(7) 0.0238(6) 0.000 0.0113(5) 0.000
C17 0.0253(6) 0.0173(6) 0.0180(6) 0.000 0.0112(5) 0.000
C18 0.0209(6) 0.0226(6) 0.0148(6) 0.000 0.0042(5) 0.000
C19 0.0154(5) 0.0223(6) 0.0152(5) 0.000 0.0051(4) 0.000
C20 0.0170(6) 0.0391(9) 0.0253(7) 0.000 0.0027(5) 0.000
C21 0.0411(9) 0.0256(7) 0.0208(7) 0.000 0.0175(6) 0.000
C22 0.0152(6) 0.0427(9) 0.0213(7) 0.000 0.0049(5) 0.000
C23 0.0155(5) 0.0190(6) 0.0140(5) 0.000 0.0050(4) 0.000
C24 0.0418(9) 0.0245(8) 0.0203(7) 0.000 -0.0060(6) 0.000
C25 0.0327(8) 0.0277(8) 0.0332(8) 0.000 0.0204(7) 0.000

loop_
_atom_type_symbol
_atom_type_description
_atom_type_scat_dispersion_real
_atom_type_scat_dispersion_imag
_atom_type_scat_source
C C 0.0033 0.0016 'International Tables Vol C Tables 4.2.6.8 and 6.1.1.4'
H H 0.0000 0.0000 'International Tables Vol C Tables 4.2.6.8 and 6.1.1.4'
Ga Ga 0.2307 1.6083 'International Tables Vol C Tables 4.2.6.8 and 6.1.1.4'
N N 0.0061 0.0033 'International Tables Vol C Tables 4.2.6.8 and 6.1.1.4'

loop_
_geom_angle_atom_site_label_1
_geom_angle_atom_site_label_2
_geom_angle_atom_site_label_3
_geom_angle
_geom_angle_site_symmetry_1
_geom_angle_site_symmetry_3
_geom_angle_publ_flag
N1 Ga1 N1 92.34(5) 4_575 . ?
C24 Ga1 N1 108.94(5) . . ?
C24 Ga1 N1 108.94(5) . 4_575 ?
C25 Ga1 N1 112.16(4) . 4_575 ?
C25 Ga1 N1 112.16(4) . . ?
C25 Ga1 C24 119.05(9) . . ?
C1 N1 Ga1 127.41(7) . . ?
C1 N1 C4 106.80(8) . . ?
C4 N1 Ga1 125.59(7) . . ?
N1 C1 C2 110.60(9) . . ?
N1 C1 C5 123.38(9) . . ?
C2 C1 C5 126.01(9) . . ?
C1 C2 H2 126.6 . . ?
C3 C2 C1 106.81(9) . . ?
C3 C2 H2 126.6 . . ?
C2 C3 H3 126.4 . . ?
C2 C3 C4 107.26(9) . . ?
C4 C3 H3 126.4 . . ?
N1 C4 C3 108.52(9) . . ?
C23 C4 N1 124.93(9) . . ?
C23 C4 C3 126.54(9) . . ?
C6 C5 C1 119.53(9) . . ?
C6 C5 C10 120.51(9) . . ?
C10 C5 C1 119.79(9) . . ?
C5 C6 C11 120.39(9) . . ?
C7 C6 C5 119.01(9) . . ?
C7 C6 C11 120.56(9) . . ?
C6 C7 H7 119.2 . . ?
C6 C7 C8 121.59(9) . . ?
C8 C7 H7 119.2 . . ?
C7 C8 C12 121.08(10) . . ?
C9 C8 C7 118.24(9) . . ?
C9 C8 C12 120.68(10) . . ?
C8 C9 H9 119.1 . . ?
C8 C9 C10 121.86(9) . . ?
C10 C9 H9 119.1 . . ?
C5 C10 C13 121.24(10) . . ?
C9 C10 C5 118.75(9) . . ?
C9 C10 C13 119.99(10) . . ?
C6 C11 H11A 109.5 . . ?
C6 C11 H11B 109.5 . . ?
C6 C11 H11C 109.5 . . ?
H11A C11 H11B 109.5 . . ?
H11A C11 H11C 109.5 . . ?
H11B C11 H11C 109.5 . . ?
C8 C12 H12A 109.5 . . ?
C8 C12 H12B 109.5 . . ?
C8 C12 H12C 109.5 . . ?
H12A C12 H12B 109.5 . . ?
H12A C12 H12C 109.5 . . ?
H12B C12 H12C 109.5 . . ?
C10 C13 H13A 109.5 . . ?
C10 C13 H13B 109.5 . . ?
C10 C13 H13C 109.5 . . ?
H13A C13 H13B 109.5 . . ?
H13A C13 H13C 109.5 . . ?
H13B C13 H13C 109.5 . . ?
C15 C14 C23 120.46(12) . . ?
C19 C14 C15 120.43(12) . . ?
C19 C14 C23 119.10(12) . . ?
C14 C15 C20 120.59(13) . . ?
C16 C15 C14 118.60(13) . . ?
C16 C15 C20 120.81(13) . . ?
C15 C16 H16 119.0 . . ?
C17 C16 C15 121.94(13) . . ?
C17 C16 H16 119.0 . . ?
C16 C17 C18 118.28(13) . . ?
C16 C17 C21 121.76(14) . . ?
C18 C17 C21 119.97(14) . . ?
C17 C18 H18 119.2 . . ?
C17 C18 C19 121.65(13) . . ?
C19 C18 H18 119.2 . . ?
C14 C19 C22 121.60(12) . . ?
C18 C19 C14 119.11(12) . . ?
C18 C19 C22 119.29(13) . . ?
C15 C20 H20A 109.5 . . ?
C15 C20 H20B 109.5 . . ?
C15 C20 H20C 109.5 . . ?
H20A C20 H20B 109.5 . . ?
H20A C20 H20C 109.5 . . ?
H20B C20 H20C 109.5 . . ?
C17 C21 H21A 109.5 . . ?
C17 C21 H21B 109.5 . . ?
C17 C21 H21C 109.5 . . ?
H21A C21 H21B 109.5 . . ?
H21A C21 H21C 109.5 . . ?
H21B C21 H21C 109.5 . . ?
C19 C22 H22A 109.5 . . ?
C19 C22 H22B 109.5 . . ?
C19 C22 H22C 109.5 . . ?
H22A C22 H22B 109.5 . . ?
H22A C22 H22C 109.5 . . ?
H22B C22 H22C 109.5 . . ?
C4 C23 C4 126.31(12) . 4_575 ?
C4 C23 C14 116.84(6) 4_575 . ?
C4 C23 C14 116.84(6) . . ?
Ga1 C24 H24A 109.5 . . ?
Ga1 C24 H24B 109.5 . . ?
Ga1 C24 H24C 109.5 . . ?
H24A C24 H24B 109.5 . . ?
H24A C24 H24C 109.5 . . ?
H24B C24 H24C 109.5 . . ?
Ga1 C25 H25A 109.5 . . ?
Ga1 C25 H25B 109.5 . . ?
Ga1 C25 H25C 109.5 . . ?
H25A C25 H25B 109.5 . . ?
H25A C25 H25C 109.5 . . ?
H25B C25 H25C 109.5 . . ?

loop_
_geom_bond_atom_site_label_1
_geom_bond_atom_site_label_2
_geom_bond_distance
_geom_bond_site_symmetry_2
_geom_bond_publ_flag
Ga1 N1 1.9984(8) . ?
Ga1 N1 1.9983(8) 4_575 ?
Ga1 C24 1.9689(17) . ?
Ga1 C25 1.9668(17) . ?
N1 C1 1.3470(13) . ?
N1 C4 1.4005(12) . ?
C1 C2 1.4143(14) . ?
C1 C5 1.4787(13) . ?
C2 H2 0.9500 . ?
C2 C3 1.3764(15) . ?
C3 H3 0.9500 . ?
C3 C4 1.4173(14) . ?
C4 C23 1.3941(11) . ?
C5 C6 1.4010(14) . ?
C5 C10 1.4018(14) . ?
C6 C7 1.3931(14) . ?
C6 C11 1.5077(14) . ?
C7 H7 0.9500 . ?
C7 C8 1.3948(14) . ?
C8 C9 1.3926(15) . ?
C8 C12 1.5059(15) . ?
C9 H9 0.9500 . ?
C9 C10 1.3938(15) . ?
C10 C13 1.5049(15) . ?
C11 H11A 0.9800 . ?
C11 H11B 0.9800 . ?
C11 H11C 0.9800 . ?
C12 H12A 0.9800 . ?
C12 H12B 0.9800 . ?
C12 H12C 0.9800 . ?
C13 H13A 0.9800 . ?
C13 H13B 0.9800 . ?
C13 H13C 0.9800 . ?
C14 C15 1.4028(19) . ?
C14 C19 1.4005(19) . ?
C14 C23 1.5024(18) . ?
C15 C16 1.398(2) . ?
C15 C20 1.510(2) . ?
C16 H16 0.9500 . ?
C16 C17 1.390(2) . ?
C17 C18 1.391(2) . ?
C17 C21 1.509(2) . ?
C18 H18 0.9500 . ?
C18 C19 1.3944(19) . ?
C19 C22 1.506(2) . ?
C20 H20A 0.9800 . ?
C20 H20B 0.9800 . ?
C20 H20C 0.9800 . ?
C21 H21A 0.9800 . ?
C21 H21B 0.9800 . ?
C21 H21C 0.9800 . ?
C22 H22A 0.9800 . ?
C22 H22B 0.9800 . ?
C22 H22C 0.9800 . ?
C24 H24A 0.9800 . ?
C24 H24B 0.9800 . ?
C24 H24C 0.9800 . ?
C25 H25A 0.9800 . ?
C25 H25B 0.9800 . ?
C25 H25C 0.9800 . ?

loop_
_geom_torsion_atom_site_label_1
_geom_torsion_atom_site_label_2
_geom_torsion_atom_site_label_3
_geom_torsion_atom_site_label_4
_geom_torsion
_geom_torsion_site_symmetry_1
_geom_torsion_site_symmetry_2
_geom_torsion_site_symmetry_3
_geom_torsion_site_symmetry_4
_geom_torsion_publ_flag
Ga1 N1 C1 C2 -174.28(7) . . . . ?
Ga1 N1 C1 C5 6.65(14) . . . . ?
Ga1 N1 C4 C3 174.58(7) . . . . ?
Ga1 N1 C4 C23 -4.83(15) . . . . ?
N1 C1 C2 C3 -0.70(13) . . . . ?
N1 C1 C5 C6 -98.26(12) . . . . ?
N1 C1 C5 C10 86.46(13) . . . . ?
N1 C4 C23 C4 3.2(2) . . . 4_575 ?
N1 C4 C23 C14 -175.16(10) . . . . ?
C1 N1 C4 C3 -0.65(11) . . . . ?
C1 N1 C4 C23 179.94(11) . . . . ?
C1 C2 C3 C4 0.27(12) . . . . ?
C1 C5 C6 C7 -177.52(9) . . . . ?
C1 C5 C6 C11 0.22(15) . . . . ?
C1 C5 C10 C9 176.74(9) . . . . ?
C1 C5 C10 C13 -1.44(16) . . . . ?
C2 C1 C5 C6 82.82(14) . . . . ?
C2 C1 C5 C10 -92.46(13) . . . . ?
C2 C3 C4 N1 0.23(12) . . . . ?
C2 C3 C4 C23 179.62(11) . . . . ?
C3 C4 C23 C4 -176.12(9) . . . 4_575 ?
C3 C4 C23 C14 5.54(18) . . . . ?
C4 N1 C1 C2 0.83(12) . . . . ?
C4 N1 C1 C5 -178.24(9) . . . . ?
C5 C1 C2 C3 178.34(10) . . . . ?
C5 C6 C7 C8 1.37(16) . . . . ?
C6 C5 C10 C9 1.50(15) . . . . ?
C6 C5 C10 C13 -176.67(10) . . . . ?
C6 C7 C8 C9 0.29(16) . . . . ?
C6 C7 C8 C12 -179.50(10) . . . . ?
C7 C8 C9 C10 -1.08(16) . . . . ?
C8 C9 C10 C5 0.20(16) . . . . ?
C8 C9 C10 C13 178.40(11) . . . . ?
C10 C5 C6 C7 -2.27(15) . . . . ?
C10 C5 C6 C11 175.47(10) . . . . ?
C11 C6 C7 C8 -176.37(10) . . . . ?
C12 C8 C9 C10 178.70(10) . . . . ?
C14 C15 C16 C17 0.000(0) . . . . ?
C15 C14 C19 C18 0.000(0) . . . . ?
C15 C14 C19 C22 180.000(0) . . . . ?
C15 C14 C23 C4 -90.75(10) . . . . ?
C15 C14 C23 C4 90.75(10) . . . 4_575 ?
C15 C16 C17 C18 0.000(0) . . . . ?
C15 C16 C17 C21 180.000(0) . . . . ?
C16 C17 C18 C19 0.000(0) . . . . ?
C17 C18 C19 C14 0.000(0) . . . . ?
C17 C18 C19 C22 180.000(0) . . . . ?
C19 C14 C15 C16 0.000(1) . . . . ?
C19 C14 C15 C20 180.000(0) . . . . ?
C19 C14 C23 C4 -89.25(10) . . . 4_575 ?
C19 C14 C23 C4 89.25(10) . . . . ?
C20 C15 C16 C17 180.000(0) . . . . ?
C21 C17 C18 C19 180.000(0) . . . . ?
C23 C14 C15 C16 180.000(0) . . . . ?
C23 C14 C15 C20 0.000(1) . . . . ?
C23 C14 C19 C18 180.000(0) . . . . ?
C23 C14 C19 C22 0.000(0) . . . . ?
